data_1548425
loop_
_publ_author_name
'Ganguly, Sumit'
'Conradie, Jeanet'
'Bendix, Jesper'
'Gagnon, Kevin J.'
'McCormick, Laura J.'
'Ghosh, Abhik'

_publ_section_title
;
 Electronic Structure of Cobalt-Corrole-Pyridine Complexes: Noninnocent
 Five-Coordinate Co(II) Corrole-Radical States.
;
_journal_issue 50
_journal_name_full 'The journal of physical chemistry. A'
_journal_page_first 9589
_journal_page_last 9598
_journal_paper_doi 10.1021/acs.jpca.7b09440
_journal_volume 121
_journal_year 2017
_chemical_formula_sum 'C4.53 H3.64 Cl0.18 Co0.09 N0.53'
_chemical_formula_weight 77.13
_space_group_crystal_system monoclinic
_space_group_IT_number 14
_space_group_name_Hall '-P 2yn'
_space_group_name_H-M_alt 'P 1 21/n 1'
_symmetry_space_group_name_Hall '-P 2yn'
_symmetry_space_group_name_H-M 'P 1 21/n 1'
_atom_sites_solution_hydrogens geom
_atom_sites_solution_primary 'intrinsic phasing'
_atom_sites_solution_secondary difmap
_audit_creation_method SHELXL-2014/7
_cell_angle_alpha 90
_cell_angle_beta 109.337(2)
_cell_angle_gamma 90
_cell_formula_units_Z 45
_cell_length_a 18.1623(7)
_cell_length_b 9.7531(4)
_cell_length_c 24.6826(9)
_cell_measurement_reflns_used 9954
_cell_measurement_temperature 100(2)
_cell_measurement_theta_max 37.04
_cell_measurement_theta_min 2.64
_cell_volume 4125.6(3)
_computing_cell_refinement 'SAINT V8.34/7A Bruker-AXS, Madison WI'
_computing_data_collection 'Bruker APEX2 Bruker-AXS, Madison WI'
_computing_data_reduction 'SAINT V8.34/7A Bruker-AXS, Madison WI'
_computing_structure_refinement 'SHELXL-2014/7 (Sheldrick, 2014)'
_computing_structure_solution 'SHELXT 2014/4 Bruker-AXS, Madison WI'
_diffrn_ambient_temperature 100(2)
_diffrn_detector_area_resol_mean 10.42
_diffrn_measured_fraction_theta_full 0.999
_diffrn_measured_fraction_theta_max 0.997
_diffrn_measurement_device_type 'Bruker D8 with PHOTON 100 detector'
_diffrn_measurement_method '\f and \w shutterless scans'
_diffrn_radiation_type synchrotron
_diffrn_radiation_wavelength 0.7749
_diffrn_reflns_av_R_equivalents 0.0555
_diffrn_reflns_av_unetI/netI 0.0525
_diffrn_reflns_Laue_measured_fraction_full 0.999
_diffrn_reflns_Laue_measured_fraction_max 0.997
_diffrn_reflns_limit_h_max 28
_diffrn_reflns_limit_h_min -28
_diffrn_reflns_limit_k_max 15
_diffrn_reflns_limit_k_min -15
_diffrn_reflns_limit_l_max 38
_diffrn_reflns_limit_l_min -38
_diffrn_reflns_number 65324
_diffrn_reflns_point_group_measured_fraction_full 0.999
_diffrn_reflns_point_group_measured_fraction_max 0.997
_diffrn_reflns_theta_full 27.706
_diffrn_reflns_theta_max 37.109
_diffrn_reflns_theta_min 2.468
_diffrn_source 'Advanced Light Source, station 11.3.1'
_exptl_absorpt_coefficient_mu 0.741
_exptl_absorpt_correction_T_max 0.996
_exptl_absorpt_correction_T_min 0.867
_exptl_absorpt_correction_type multi-scan
_exptl_absorpt_process_details 'SADABS-2014/5 - Bruker AXS, Madison WI'
_exptl_crystal_colour red
_exptl_crystal_density_diffrn 1.397
_exptl_crystal_description plate
_exptl_crystal_F_000 1800
_exptl_crystal_size_max 0.130
_exptl_crystal_size_mid 0.090
_exptl_crystal_size_min 0.005
_refine_diff_density_max 1.057
_refine_diff_density_min -0.671
_refine_diff_density_rms 0.102
_refine_ls_extinction_method none
_refine_ls_goodness_of_fit_ref 1.021
_refine_ls_hydrogen_treatment constr
_refine_ls_matrix_type full
_refine_ls_number_parameters 551
_refine_ls_number_reflns 16257
_refine_ls_number_restraints 1
_refine_ls_restrained_S_all 1.021
_refine_ls_R_factor_all 0.0900
_refine_ls_R_factor_gt 0.0635
_refine_ls_shift/su_max 0.001
_refine_ls_shift/su_mean 0.000
_refine_ls_structure_factor_coef Fsqd
_refine_ls_weighting_details 'w=1/[\s^2^(Fo^2^)+(0.0798P)^2^+5.7169P] where P=(Fo^2^+2Fc^2^)/3'
_refine_ls_weighting_scheme calc
_refine_ls_wR_factor_gt 0.1593
_refine_ls_wR_factor_ref 0.1752
_reflns_Friedel_coverage 0.000
_reflns_number_gt 12060
_reflns_number_total 16257
_reflns_threshold_expression 'I > 2\s(I)'
_cod_data_source_file jp7b09440_si_002.cif
_cod_data_source_block CoD
_cod_depositor_comments 'Adding full bibliography for 1548425--1548426.cif.'
_cod_database_code 1548425
_shelx_shelxl_version_number 2014/7
_shelx_space_group_comment
;
The symmetry employed for this shelxl refinement is uniquely defined
by the following loop, which should always be used as a source of
symmetry information in preference to the above space-group names.
They are only intended as comments.
;
_shelx_estimated_absorpt_t_min 0.910
_shelx_estimated_absorpt_t_max 0.996

loop_
_space_group_symop_operation_xyz
'x, y, z'
'-x+1/2, y+1/2, -z+1/2'
'-x, -y, -z'
'x-1/2, -y-1/2, z-1/2'

loop_
_atom_site_label
_atom_site_type_symbol
_atom_site_fract_x
_atom_site_fract_y
_atom_site_fract_z
_atom_site_U_iso_or_equiv
_atom_site_adp_type
_atom_site_occupancy
_atom_site_site_symmetry_order
_atom_site_calc_flag
_atom_site_refinement_flags_posn
_atom_site_refinement_flags_adp
_atom_site_refinement_flags_occupancy
C1 C 0.80431(13) 0.4066(2) 0.57290(9) 0.0213(4) Uani 1 1 d . . .
C2 C 0.84277(14) 0.2786(2) 0.58565(9) 0.0245(4) Uani 1 1 d . . .
H2 H 0.8638 0.2376 0.6225 0.029 Uiso 1 1 calc R U .
C3 C 0.84383(13) 0.2243(2) 0.53404(9) 0.0216(4) Uani 1 1 d . . .
H3 H 0.8668 0.1397 0.5292 0.026 Uiso 1 1 calc R U .
C4 C 0.80413(11) 0.31862(19) 0.48907(8) 0.0172(3) Uani 1 1 d . . .
C5 C 0.78816(11) 0.3151(2) 0.42915(8) 0.0171(3) Uani 1 1 d . . .
C6 C 0.75008(12) 0.4242(2) 0.39324(8) 0.0176(3) Uani 1 1 d . . .
C7 C 0.73095(15) 0.4311(2) 0.33195(9) 0.0271(5) Uani 1 1 d . . .
H7 H 0.7409 0.3618 0.3082 0.032 Uiso 1 1 calc R U .
C8 C 0.69610(15) 0.5541(2) 0.31379(9) 0.0267(5) Uani 1 1 d . . .
H8 H 0.6780 0.5866 0.2753 0.032 Uiso 1 1 calc R U .
C9 C 0.69186(12) 0.6257(2) 0.36340(8) 0.0176(3) Uani 1 1 d . . .
C10 C 0.65666(11) 0.75384(19) 0.36369(8) 0.0163(3) Uani 1 1 d . . .
C11 C 0.65195(11) 0.81779(19) 0.41351(8) 0.0157(3) Uani 1 1 d . . .
C12 C 0.61781(12) 0.9492(2) 0.41653(9) 0.0192(3) Uani 1 1 d . . .
H12 H 0.5936 1.0085 0.3851 0.023 Uiso 1 1 calc R U .
C13 C 0.62649(12) 0.9731(2) 0.47280(9) 0.0197(4) Uani 1 1 d . . .
H13 H 0.6105 1.0533 0.4877 0.024 Uiso 1 1 calc R U .
C14 C 0.66413(11) 0.8553(2) 0.50560(8) 0.0164(3) Uani 1 1 d . . .
C15 C 0.68379(11) 0.8386(2) 0.56526(9) 0.0178(3) Uani 1 1 d . . .
C16 C 0.72122(11) 0.7194(2) 0.59364(8) 0.0187(3) Uani 1 1 d . . .
C17 C 0.74599(13) 0.6798(2) 0.65269(9) 0.0237(4) Uani 1 1 d . . .
H17 H 0.7383 0.7308 0.6832 0.028 Uiso 1 1 calc R U .
C18 C 0.78312(14) 0.5541(2) 0.65767(9) 0.0251(4) Uani 1 1 d . . .
H18 H 0.8059 0.5033 0.6920 0.030 Uiso 1 1 calc R U .
C19 C 0.78049(13) 0.5157(2) 0.60162(9) 0.0207(4) Uani 1 1 d . . .
C20 C 0.81484(11) 0.19438(19) 0.40451(8) 0.0168(3) Uani 1 1 d . . .
C21 C 0.85854(12) 0.2075(2) 0.36757(9) 0.0202(4) Uani 1 1 d . . .
H21 H 0.8698 0.2963 0.3566 0.024 Uiso 1 1 calc R U .
C22 C 0.88558(12) 0.0933(2) 0.34675(9) 0.0209(4) Uani 1 1 d . . .
H22 H 0.9145 0.1052 0.3213 0.025 Uiso 1 1 calc R U .
C23 C 0.87132(13) -0.0383(2) 0.36225(9) 0.0228(4) Uani 1 1 d . . .
C24 C 0.82822(13) -0.0522(2) 0.39887(9) 0.0215(4) Uani 1 1 d . . .
H24 H 0.8177 -0.1414 0.4099 0.026 Uiso 1 1 calc R U .
C25 C 0.79994(11) 0.0616(2) 0.41983(9) 0.0181(3) Uani 1 1 d . . .
H25 H 0.7703 0.0491 0.4447 0.022 Uiso 1 1 calc R U .
C26 C 0.61699(12) 0.8199(2) 0.30682(8) 0.0177(3) Uani 1 1 d . . .
C27 C 0.64966(14) 0.9277(3) 0.28619(10) 0.0271(5) Uani 1 1 d . . .
H27 H 0.6982 0.9650 0.3093 0.033 Uiso 1 1 calc R U .
C28 C 0.61204(14) 0.9819(3) 0.23187(10) 0.0277(5) Uani 1 1 d . . .
H28 H 0.6359 1.0551 0.2184 0.033 Uiso 1 1 calc R U .
C29 C 0.54079(13) 0.9321(2) 0.19697(9) 0.0212(4) Uani 1 1 d . . .
C30 C 0.50696(15) 0.8257(3) 0.21821(11) 0.0321(5) Uani 1 1 d . . .
H30 H 0.4574 0.7909 0.1957 0.038 Uiso 1 1 calc R U .
C31 C 0.54509(15) 0.7701(3) 0.27209(10) 0.0298(5) Uani 1 1 d . . .
H31 H 0.5215 0.6964 0.2855 0.036 Uiso 1 1 calc R U .
C32 C 0.67086(12) 0.9534(2) 0.60071(9) 0.0194(4) Uani 1 1 d . . .
C33 C 0.59755(13) 1.0081(2) 0.59353(10) 0.0245(4) Uani 1 1 d . . .
H33 H 0.5529 0.9694 0.5657 0.029 Uiso 1 1 calc R U .
C34 C 0.58836(14) 1.1185(2) 0.62649(10) 0.0264(4) Uani 1 1 d . . .
H34 H 0.5375 1.1536 0.6207 0.032 Uiso 1 1 calc R U .
C35 C 0.65184(15) 1.1785(2) 0.66750(10) 0.0264(4) Uani 1 1 d . . .
C36 C 0.72573(16) 1.1227(3) 0.67567(12) 0.0336(5) Uani 1 1 d . . .
H36 H 0.7701 1.1609 0.7039 0.040 Uiso 1 1 calc R U .
C37 C 0.73505(14) 1.0122(3) 0.64308(11) 0.0305(5) Uani 1 1 d . . .
H37 H 0.7857 0.9756 0.6496 0.037 Uiso 1 1 calc R U .
C38 C 0.90029(19) -0.1628(3) 0.33923(12) 0.0374(6) Uani 1 1 d . . .
H38A H 0.9569 -0.1706 0.3575 0.056 Uiso 1 1 calc R U .
H38B H 0.8878 -0.1537 0.2976 0.056 Uiso 1 1 calc R U .
H38C H 0.8750 -0.2450 0.3476 0.056 Uiso 1 1 calc R U .
C39 C 0.50232(16) 0.9873(3) 0.13711(10) 0.0311(5) Uani 1 1 d . . .
H39A H 0.4867 1.0828 0.1393 0.047 Uiso 1 1 calc R U .
H39B H 0.4561 0.9321 0.1174 0.047 Uiso 1 1 calc R U .
H39C H 0.5391 0.9828 0.1158 0.047 Uiso 1 1 calc R U .
C40 C 0.64201(18) 1.2995(3) 0.70250(11) 0.0359(6) Uani 1 1 d . . .
H40A H 0.5949 1.3504 0.6810 0.054 Uiso 1 1 calc R U .
H40B H 0.6876 1.3598 0.7105 0.054 Uiso 1 1 calc R U .
H40C H 0.6372 1.2671 0.7388 0.054 Uiso 1 1 calc R U .
C101 C 0.88695(11) 0.6260(2) 0.47919(8) 0.0174(3) Uani 1 1 d . . .
H101 H 0.8741 0.5444 0.4571 0.021 Uiso 1 1 calc R U .
C102 C 0.95926(11) 0.6856(2) 0.48788(9) 0.0195(4) Uani 1 1 d . . .
H102 H 0.9947 0.6461 0.4714 0.023 Uiso 1 1 calc R U .
C103 C 0.97928(12) 0.8035(2) 0.52082(9) 0.0200(4) Uani 1 1 d . . .
H103 H 1.0282 0.8469 0.5269 0.024 Uiso 1 1 calc R U .
C104 C 0.92601(12) 0.8564(2) 0.54464(9) 0.0196(4) Uani 1 1 d . . .
H104 H 0.9386 0.9355 0.5684 0.024 Uiso 1 1 calc R U .
C105 C 0.85437(11) 0.7928(2) 0.53349(9) 0.0179(3) Uani 1 1 d . . .
H105 H 0.8180 0.8308 0.5495 0.021 Uiso 1 1 calc R U .
C201 C 0.56926(13) 0.5193(2) 0.42457(10) 0.0254(4) Uani 1 1 d . . .
H201 H 0.5752 0.5869 0.3986 0.030 Uiso 1 1 calc R U .
C202 C 0.49916(14) 0.4488(3) 0.41085(12) 0.0313(5) Uani 1 1 d . . .
H202 H 0.4585 0.4672 0.3758 0.038 Uiso 1 1 calc R U .
C203 C 0.48892(14) 0.3523(3) 0.44830(13) 0.0314(5) Uani 1 1 d . . .
H203 H 0.4411 0.3038 0.4399 0.038 Uiso 1 1 calc R U .
C204 C 0.55005(14) 0.3276(2) 0.49853(12) 0.0286(5) Uani 1 1 d . . .
H204 H 0.5447 0.2618 0.5253 0.034 Uiso 1 1 calc R U .
C205 C 0.61915(14) 0.4000(2) 0.50930(10) 0.0245(4) Uani 1 1 d . . .
H205 H 0.6611 0.3815 0.5436 0.029 Uiso 1 1 calc R U .
N1 N 0.78211(10) 0.42675(17) 0.51486(7) 0.0175(3) Uani 1 1 d . . .
N2 N 0.72538(9) 0.54532(17) 0.41078(7) 0.0156(3) Uani 1 1 d . . .
N3 N 0.67934(9) 0.76298(17) 0.46774(7) 0.0155(3) Uani 1 1 d . . .
N4 N 0.74192(10) 0.61625(17) 0.56422(7) 0.0173(3) Uani 1 1 d . . .
N100 N 0.83399(9) 0.67938(16) 0.50089(7) 0.0155(3) Uani 1 1 d . . .
N200 N 0.62889(10) 0.49602(18) 0.47279(8) 0.0188(3) Uani 1 1 d . . .
Co1 Co 0.73040(2) 0.59070(3) 0.48680(2) 0.01423(7) Uani 1 1 d . . .
Cl1 Cl 0.44964(6) 1.41079(9) 0.23786(4) 0.0412(2) Uani 0.781(2) 1 d . . P
Cl2 Cl 0.43654(9) 1.15696(13) 0.29586(5) 0.0647(4) Uani 0.788(2) 1 d . . P
Cl3 Cl 0.57772(9) 1.27012(17) 0.31500(7) 0.0372(4) Uiso 0.432(2) 1 d . . P
C1D C 0.4948(3) 1.2538(4) 0.2690(2) 0.0721(14) Uani 1 1 d . . .
H1D H 0.5023 1.1994 0.2369 0.086 Uiso 1 1 calc R U .

loop_
_atom_site_aniso_label
_atom_site_aniso_U_11
_atom_site_aniso_U_22
_atom_site_aniso_U_33
_atom_site_aniso_U_23
_atom_site_aniso_U_13
_atom_site_aniso_U_12
C1 0.0251(9) 0.0215(9) 0.0155(8) 0.0036(7) 0.0044(7) 0.0006(7)
C2 0.0294(10) 0.0217(9) 0.0195(9) 0.0066(7) 0.0043(8) 0.0023(8)
C3 0.0239(9) 0.0173(8) 0.0204(9) 0.0041(7) 0.0029(7) 0.0028(7)
C4 0.0175(8) 0.0152(8) 0.0183(8) 0.0020(6) 0.0050(7) 0.0004(6)
C5 0.0160(8) 0.0155(8) 0.0174(8) 0.0004(6) 0.0023(6) 0.0000(6)
C6 0.0208(8) 0.0155(8) 0.0148(8) -0.0003(6) 0.0035(7) 0.0022(6)
C7 0.0381(12) 0.0245(10) 0.0151(8) -0.0004(7) 0.0042(8) 0.0122(9)
C8 0.0394(12) 0.0245(10) 0.0137(8) 0.0029(7) 0.0054(8) 0.0140(9)
C9 0.0218(8) 0.0170(8) 0.0133(7) 0.0022(6) 0.0050(7) 0.0032(7)
C10 0.0189(8) 0.0150(7) 0.0141(7) 0.0024(6) 0.0043(6) 0.0010(6)
C11 0.0159(7) 0.0155(7) 0.0153(8) 0.0022(6) 0.0043(6) 0.0014(6)
C12 0.0206(8) 0.0172(8) 0.0188(8) 0.0018(7) 0.0053(7) 0.0030(7)
C13 0.0201(8) 0.0187(8) 0.0207(9) -0.0001(7) 0.0075(7) 0.0032(7)
C14 0.0128(7) 0.0185(8) 0.0178(8) -0.0011(6) 0.0049(6) 0.0005(6)
C15 0.0157(8) 0.0210(8) 0.0174(8) -0.0024(7) 0.0065(7) -0.0009(7)
C16 0.0173(8) 0.0224(9) 0.0167(8) -0.0016(7) 0.0057(7) 0.0002(7)
C17 0.0266(10) 0.0288(10) 0.0150(8) -0.0016(7) 0.0061(7) 0.0007(8)
C18 0.0304(11) 0.0281(10) 0.0152(8) 0.0031(7) 0.0053(8) 0.0020(8)
C19 0.0245(9) 0.0212(9) 0.0156(8) 0.0028(7) 0.0054(7) 0.0000(7)
C20 0.0154(7) 0.0148(7) 0.0175(8) 0.0008(6) 0.0020(6) 0.0007(6)
C21 0.0212(9) 0.0205(9) 0.0175(8) 0.0023(7) 0.0046(7) 0.0007(7)
C22 0.0207(8) 0.0271(10) 0.0145(8) 0.0004(7) 0.0053(7) 0.0033(7)
C23 0.0262(10) 0.0213(9) 0.0169(8) -0.0022(7) 0.0020(7) 0.0073(8)
C24 0.0246(9) 0.0151(8) 0.0215(9) 0.0006(7) 0.0032(8) 0.0009(7)
C25 0.0174(8) 0.0159(8) 0.0205(9) 0.0000(6) 0.0058(7) -0.0015(6)
C26 0.0229(9) 0.0154(8) 0.0147(8) 0.0027(6) 0.0060(7) 0.0037(7)
C27 0.0249(10) 0.0302(11) 0.0223(10) 0.0093(8) 0.0024(8) -0.0044(8)
C28 0.0289(11) 0.0278(10) 0.0238(10) 0.0118(8) 0.0054(8) -0.0002(9)
C29 0.0278(10) 0.0176(8) 0.0157(8) 0.0020(7) 0.0038(7) 0.0066(7)
C30 0.0330(12) 0.0299(11) 0.0235(10) 0.0065(9) -0.0039(9) -0.0059(9)
C31 0.0308(11) 0.0278(11) 0.0241(10) 0.0087(9) 0.0003(9) -0.0061(9)
C32 0.0190(8) 0.0220(9) 0.0178(8) -0.0020(7) 0.0069(7) 0.0009(7)
C33 0.0216(9) 0.0265(10) 0.0258(10) 0.0007(8) 0.0082(8) 0.0019(8)
C34 0.0284(10) 0.0275(10) 0.0254(10) 0.0032(8) 0.0116(9) 0.0071(8)
C35 0.0327(11) 0.0258(10) 0.0206(9) -0.0004(8) 0.0087(8) 0.0063(9)
C36 0.0323(12) 0.0351(12) 0.0314(12) -0.0102(10) 0.0077(10) 0.0013(10)
C37 0.0229(10) 0.0362(12) 0.0302(11) -0.0100(10) 0.0060(9) 0.0016(9)
C38 0.0540(17) 0.0309(12) 0.0291(12) -0.0042(10) 0.0162(12) 0.0163(12)
C39 0.0392(13) 0.0273(11) 0.0198(10) 0.0066(8) 0.0002(9) 0.0069(10)
C40 0.0482(15) 0.0316(12) 0.0273(11) -0.0048(10) 0.0116(11) 0.0123(11)
C101 0.0174(8) 0.0183(8) 0.0161(8) 0.0002(6) 0.0051(6) 0.0022(6)
C102 0.0163(8) 0.0224(9) 0.0200(9) 0.0020(7) 0.0062(7) 0.0039(7)
C103 0.0154(8) 0.0218(9) 0.0209(9) 0.0031(7) 0.0034(7) 0.0008(7)
C104 0.0176(8) 0.0172(8) 0.0213(9) -0.0006(7) 0.0029(7) 0.0004(7)
C105 0.0157(8) 0.0177(8) 0.0188(8) -0.0004(7) 0.0036(7) 0.0022(6)
C201 0.0219(9) 0.0263(10) 0.0261(10) 0.0057(8) 0.0056(8) -0.0013(8)
C202 0.0233(10) 0.0342(12) 0.0323(12) 0.0039(10) 0.0039(9) -0.0026(9)
C203 0.0238(10) 0.0250(11) 0.0469(15) -0.0006(10) 0.0136(10) -0.0043(8)
C204 0.0301(11) 0.0221(10) 0.0378(13) 0.0053(9) 0.0166(10) -0.0006(8)
C205 0.0264(10) 0.0222(9) 0.0260(10) 0.0057(8) 0.0100(8) 0.0016(8)
N1 0.0215(8) 0.0155(7) 0.0148(7) 0.0029(5) 0.0049(6) 0.0012(6)
N2 0.0171(7) 0.0146(6) 0.0135(7) 0.0011(5) 0.0031(5) 0.0019(5)
N3 0.0159(7) 0.0163(7) 0.0138(7) 0.0007(5) 0.0041(5) 0.0011(5)
N4 0.0192(7) 0.0178(7) 0.0147(7) 0.0005(6) 0.0052(6) 0.0010(6)
N100 0.0152(7) 0.0150(7) 0.0155(7) 0.0015(5) 0.0038(6) 0.0015(5)
N200 0.0197(7) 0.0177(7) 0.0208(8) -0.0004(6) 0.0089(6) -0.0012(6)
Co1 0.01522(11) 0.01444(11) 0.01250(11) 0.00134(9) 0.00389(8) 0.00027(9)
Cl1 0.0489(5) 0.0298(4) 0.0426(5) 0.0010(3) 0.0118(4) 0.0068(3)
Cl2 0.1039(11) 0.0467(6) 0.0531(7) 0.0032(5) 0.0391(7) -0.0163(6)
C1D 0.108(4) 0.057(2) 0.079(3) 0.026(2) 0.068(3) 0.037(2)

loop_
_atom_type_symbol
_atom_type_description
_atom_type_scat_dispersion_real
_atom_type_scat_dispersion_imag
_atom_type_scat_source
C C 0.0040 0.0020 'Calculated using XDISP in WinGX (Farrugia, 1999)'
H H 0.0000 0.0000 'Calculated using XDISP in WinGX (Farrugia, 1999)'
N N 0.0076 0.0040 'Calculated using XDISP in WinGX (Farrugia, 1999)'
Cl Cl 0.1697 0.1896 'Calculated using XDISP in WinGX (Farrugia, 1999)'
Co Co 0.3480 1.1404 'Calculated using XDISP in WinGX (Farrugia, 1999)'

loop_
_geom_angle_atom_site_label_1
_geom_angle_atom_site_label_2
_geom_angle_atom_site_label_3
_geom_angle
N1 C1 C2 108.22(19)
N1 C1 C19 112.40(18)
C2 C1 C19 139.3(2)
C3 C2 C1 106.78(18)
C3 C2 H2 126.6
C1 C2 H2 126.6
C2 C3 C4 108.03(18)
C2 C3 H3 126.0
C4 C3 H3 126.0
N1 C4 C5 121.35(17)
N1 C4 C3 106.56(17)
C5 C4 C3 132.09(19)
C4 C5 C6 121.88(18)
C4 C5 C20 118.00(17)
C6 C5 C20 120.09(18)
N2 C6 C5 126.15(18)
N2 C6 C7 107.40(17)
C5 C6 C7 126.44(18)
C8 C7 C6 108.18(19)
C8 C7 H7 125.9
C6 C7 H7 125.9
C7 C8 C9 107.36(18)
C7 C8 H8 126.3
C9 C8 H8 126.3
N2 C9 C10 125.34(18)
N2 C9 C8 108.41(17)
C10 C9 C8 126.21(18)
C9 C10 C11 123.95(17)
C9 C10 C26 117.20(17)
C11 C10 C26 118.69(17)
N3 C11 C10 124.93(17)
N3 C11 C12 108.68(17)
C10 C11 C12 126.39(17)
C13 C12 C11 107.40(17)
C13 C12 H12 126.3
C11 C12 H12 126.3
C12 C13 C14 108.00(18)
C12 C13 H13 126.0
C14 C13 H13 126.0
N3 C14 C15 126.24(18)
N3 C14 C13 107.56(17)
C15 C14 C13 126.18(18)
C14 C15 C16 121.99(18)
C14 C15 C32 119.61(18)
C16 C15 C32 118.22(18)
N4 C16 C15 121.06(18)
N4 C16 C17 107.15(18)
C15 C16 C17 131.78(19)
C18 C17 C16 108.00(19)
C18 C17 H17 126.0
C16 C17 H17 126.0
C17 C18 C19 106.78(19)
C17 C18 H18 126.6
C19 C18 H18 126.6
N4 C19 C18 108.24(19)
N4 C19 C1 111.82(18)
C18 C19 C1 139.9(2)
C21 C20 C25 117.55(18)
C21 C20 C5 121.97(18)
C25 C20 C5 120.41(18)
C22 C21 C20 121.11(19)
C22 C21 H21 119.4
C20 C21 H21 119.4
C21 C22 C23 121.4(2)
C21 C22 H22 119.3
C23 C22 H22 119.3
C24 C23 C22 117.94(19)
C24 C23 C38 120.7(2)
C22 C23 C38 121.4(2)
C23 C24 C25 121.45(19)
C23 C24 H24 119.3
C25 C24 H24 119.3
C24 C25 C20 120.58(19)
C24 C25 H25 119.7
C20 C25 H25 119.7
C27 C26 C31 117.89(19)
C27 C26 C10 122.72(19)
C31 C26 C10 119.38(18)
C26 C27 C28 120.6(2)
C26 C27 H27 119.7
C28 C27 H27 119.7
C29 C28 C27 121.7(2)
C29 C28 H28 119.1
C27 C28 H28 119.1
C28 C29 C30 117.74(19)
C28 C29 C39 121.2(2)
C30 C29 C39 121.0(2)
C31 C30 C29 120.5(2)
C31 C30 H30 119.7
C29 C30 H30 119.7
C30 C31 C26 121.5(2)
C30 C31 H31 119.3
C26 C31 H31 119.3
C33 C32 C37 117.5(2)
C33 C32 C15 123.02(19)
C37 C32 C15 119.43(19)
C32 C33 C34 121.1(2)
C32 C33 H33 119.4
C34 C33 H33 119.4
C35 C34 C33 121.4(2)
C35 C34 H34 119.3
C33 C34 H34 119.3
C34 C35 C36 117.8(2)
C34 C35 C40 121.4(2)
C36 C35 C40 120.8(2)
C37 C36 C35 120.9(2)
C37 C36 H36 119.5
C35 C36 H36 119.5
C36 C37 C32 121.2(2)
C36 C37 H37 119.4
C32 C37 H37 119.4
C23 C38 H38A 109.5
C23 C38 H38B 109.5
H38A C38 H38B 109.5
C23 C38 H38C 109.5
H38A C38 H38C 109.5
H38B C38 H38C 109.5
C29 C39 H39A 109.5
C29 C39 H39B 109.5
H39A C39 H39B 109.5
C29 C39 H39C 109.5
H39A C39 H39C 109.5
H39B C39 H39C 109.5
C35 C40 H40A 109.5
C35 C40 H40B 109.5
H40A C40 H40B 109.5
C35 C40 H40C 109.5
H40A C40 H40C 109.5
H40B C40 H40C 109.5
N100 C101 C102 122.67(18)
N100 C101 H101 118.7
C102 C101 H101 118.7
C103 C102 C101 119.32(19)
C103 C102 H102 120.3
C101 C102 H102 120.3
C102 C103 C104 118.24(19)
C102 C103 H103 120.9
C104 C103 H103 120.9
C105 C104 C103 119.37(19)
C105 C104 H104 120.3
C103 C104 H104 120.3
N100 C105 C104 122.78(18)
N100 C105 H105 118.6
C104 C105 H105 118.6
N200 C201 C202 122.8(2)
N200 C201 H201 118.6
C202 C201 H201 118.6
C203 C202 C201 119.5(2)
C203 C202 H202 120.2
C201 C202 H202 120.2
C202 C203 C204 118.3(2)
C202 C203 H203 120.8
C204 C203 H203 120.8
C203 C204 C205 119.3(2)
C203 C204 H204 120.3
C205 C204 H204 120.3
N200 C205 C204 122.3(2)
N200 C205 H205 118.8
C204 C205 H205 118.8
C4 N1 C1 110.40(17)
C4 N1 Co1 132.90(14)
C1 N1 Co1 116.70(14)
C9 N2 C6 108.64(16)
C9 N2 Co1 124.84(13)
C6 N2 Co1 126.41(13)
C11 N3 C14 108.34(16)
C11 N3 Co1 125.10(13)
C14 N3 Co1 126.55(13)
C16 N4 C19 109.79(17)
C16 N4 Co1 133.26(14)
C19 N4 Co1 116.92(14)
C105 N100 C101 117.57(17)
C105 N100 Co1 121.17(13)
C101 N100 Co1 121.24(13)
C201 N200 C205 117.71(19)
C201 N200 Co1 120.50(15)
C205 N200 Co1 121.65(15)
N1 Co1 N4 82.11(7)
N1 Co1 N2 91.18(7)
N4 Co1 N2 173.28(7)
N1 Co1 N3 172.98(7)
N4 Co1 N3 90.88(7)
N2 Co1 N3 95.82(7)
N1 Co1 N200 89.45(7)
N4 Co1 N200 91.34(7)
N2 Co1 N200 88.94(7)
N3 Co1 N200 91.10(7)
N1 Co1 N100 88.69(7)
N4 Co1 N100 89.09(7)
N2 Co1 N100 90.41(7)
N3 Co1 N100 90.83(7)
N200 Co1 N100 178.01(7)
Cl3 C1D Cl2 110.2(3)
Cl3 C1D Cl1 114.8(3)
Cl2 C1D Cl1 112.7(2)
Cl3 C1D H1D 106.2
Cl2 C1D H1D 106.2
Cl1 C1D H1D 106.2

loop_
_geom_bond_atom_site_label_1
_geom_bond_atom_site_label_2
_geom_bond_distance
C1 N1 1.368(3)
C1 C2 1.414(3)
C1 C19 1.423(3)
C2 C3 1.385(3)
C2 H2 0.9500
C3 C4 1.438(3)
C3 H3 0.9500
C4 N1 1.359(3)
C4 C5 1.410(3)
C5 C6 1.411(3)
C5 C20 1.478(3)
C6 N2 1.383(2)
C6 C7 1.437(3)
C7 C8 1.361(3)
C7 H7 0.9500
C8 C9 1.434(3)
C8 H8 0.9500
C9 N2 1.372(2)
C9 C10 1.405(3)
C10 C11 1.407(3)
C10 C26 1.495(3)
C11 N3 1.373(2)
C11 C12 1.436(3)
C12 C13 1.365(3)
C12 H12 0.9500
C13 C14 1.441(3)
C13 H13 0.9500
C14 N3 1.390(2)
C14 C15 1.405(3)
C15 C16 1.411(3)
C15 C32 1.487(3)
C16 N4 1.364(3)
C16 C17 1.429(3)
C17 C18 1.385(3)
C17 H17 0.9500
C18 C19 1.419(3)
C18 H18 0.9500
C19 N4 1.370(3)
C20 C21 1.399(3)
C20 C25 1.400(3)
C21 C22 1.383(3)
C21 H21 0.9500
C22 C23 1.388(3)
C22 H22 0.9500
C23 C24 1.384(3)
C23 C38 1.508(3)
C24 C25 1.393(3)
C24 H24 0.9500
C25 H25 0.9500
C26 C27 1.385(3)
C26 C31 1.391(3)
C27 C28 1.392(3)
C27 H27 0.9500
C28 C29 1.384(3)
C28 H28 0.9500
C29 C30 1.394(3)
C29 C39 1.509(3)
C30 C31 1.390(3)
C30 H30 0.9500
C31 H31 0.9500
C32 C33 1.390(3)
C32 C37 1.405(3)
C33 C34 1.393(3)
C33 H33 0.9500
C34 C35 1.387(4)
C34 H34 0.9500
C35 C36 1.400(4)
C35 C40 1.508(3)
C36 C37 1.388(3)
C36 H36 0.9500
C37 H37 0.9500
C38 H38A 0.9800
C38 H38B 0.9800
C38 H38C 0.9800
C39 H39A 0.9800
C39 H39B 0.9800
C39 H39C 0.9800
C40 H40A 0.9800
C40 H40B 0.9800
C40 H40C 0.9800
C101 N100 1.350(2)
C101 C102 1.386(3)
C101 H101 0.9500
C102 C103 1.385(3)
C102 H102 0.9500
C103 C104 1.387(3)
C103 H103 0.9500
C104 C105 1.384(3)
C104 H104 0.9500
C105 N100 1.345(3)
C105 H105 0.9500
C201 N200 1.337(3)
C201 C202 1.386(3)
C201 H201 0.9500
C202 C203 1.374(4)
C202 H202 0.9500
C203 C204 1.384(4)
C203 H203 0.9500
C204 C205 1.387(3)
C204 H204 0.9500
C205 N200 1.351(3)
C205 H205 0.9500
N1 Co1 1.8675(17)
N2 Co1 1.9005(17)
N3 Co1 1.9015(16)
N4 Co1 1.8689(17)
N100 Co1 1.9940(16)
N200 Co1 1.9871(17)
Cl1 C1D 1.786(4)
Cl2 C1D 1.709(5)
Cl3 C1D 1.565(6)
C1D H1D 1.0000
